data_2214006
loop_
_publ_author_name
'Yu, Bin'
'Wang, Xiao-Qing'
'Shen, Guang-Qiu'
'Shen, De-Zhong'

_publ_section_title
;
 (<i>E</i>)-1-(Diphenylphosphinyl)-2-(1-hydroxycyclohexyl)ethene
;
_journal_coeditor_code XU2254
_journal_issue 6
_journal_name_full 'Acta Crystallographica Section E'
_journal_page_first o2973
_journal_page_last o2973
_journal_paper_doi 10.1107/S1600536807023422
_journal_volume 63
_journal_year 2007
_chemical_formula_iupac 'C20 H23 O2 P'
_chemical_formula_moiety 'C20 H23 O2 P'
_chemical_formula_sum 'C20 H23 O2 P'
_chemical_formula_weight 326.35
_chemical_name_systematic
;
(<i>E</i>)-1-(Diphenylphosphinyl)-2-(1-hydroxycyclohexyl)ethene
;
_space_group_IT_number 14
_symmetry_cell_setting monoclinic
_symmetry_space_group_name_Hall '-P 2yn'
_symmetry_space_group_name_H-M 'P 1 21/n 1'
_atom_sites_solution_hydrogens geom
_atom_sites_solution_primary direct
_atom_sites_solution_secondary difmap
_audit_creation_method SHELXL-97
_cell_angle_alpha 90.00
_cell_angle_beta 90.81(2)
_cell_angle_gamma 90.00
_cell_formula_units_Z 4
_cell_length_a 6.0174(15)
_cell_length_b 10.452(2)
_cell_length_c 28.043(5)
_cell_measurement_reflns_used 25
_cell_measurement_temperature 295(2)
_cell_measurement_theta_max 11.1
_cell_measurement_theta_min 4.8
_cell_volume 1763.6(6)
_computing_cell_refinement XSCANS
_computing_data_collection 'XSCANS (Bruker, 1997)'
_computing_data_reduction XSCANS
_computing_molecular_graphics SHELXTL
_computing_publication_material SHELXTL
_computing_structure_refinement SHELXTL
_computing_structure_solution 'SHELXTL (Sheldrick, 1997)'
_diffrn_ambient_temperature 295(2)
_diffrn_measured_fraction_theta_full 1.00
_diffrn_measured_fraction_theta_max 1.00
_diffrn_measurement_device_type 'Bruker P4'
_diffrn_measurement_method '\w scans'
_diffrn_radiation_monochromator graphite
_diffrn_radiation_source 'fine-focus sealed tube'
_diffrn_radiation_type MoK\a
_diffrn_radiation_wavelength 0.71073
_diffrn_reflns_av_R_equivalents 0.055
_diffrn_reflns_av_sigmaI/netI 0.093
_diffrn_reflns_limit_h_max 7
_diffrn_reflns_limit_h_min -1
_diffrn_reflns_limit_k_max 1
_diffrn_reflns_limit_k_min -12
_diffrn_reflns_limit_l_max 33
_diffrn_reflns_limit_l_min -33
_diffrn_reflns_number 4757
_diffrn_reflns_theta_full 25.5
_diffrn_reflns_theta_max 25.5
_diffrn_reflns_theta_min 2.0
_diffrn_standards_decay_% 0
_diffrn_standards_interval_count 97
_diffrn_standards_number 3
_exptl_absorpt_coefficient_mu 0.163
_exptl_absorpt_correction_type none
_exptl_crystal_colour colorless
_exptl_crystal_density_diffrn 1.229
_exptl_crystal_density_method 'not measured'
_exptl_crystal_description prism
_exptl_crystal_F_000 696
_exptl_crystal_size_max 0.4
_exptl_crystal_size_mid 0.3
_exptl_crystal_size_min 0.2
_refine_diff_density_max 0.25
_refine_diff_density_min -0.35
_refine_ls_extinction_method none
_refine_ls_goodness_of_fit_ref 1.065
_refine_ls_hydrogen_treatment constr
_refine_ls_matrix_type full
_refine_ls_number_parameters 209
_refine_ls_number_reflns 3293
_refine_ls_number_restraints 0
_refine_ls_restrained_S_all 1.065
_refine_ls_R_factor_all 0.124
_refine_ls_R_factor_gt 0.050
_refine_ls_shift/su_max 0.000
_refine_ls_shift/su_mean 0.000
_refine_ls_structure_factor_coef Fsqd
_refine_ls_weighting_details 'calc w=1/[\s^2^(Fo^2^)+(0.001P)^2^] where P=(Fo^2^+2Fc^2^)/3'
_refine_ls_weighting_scheme calc
_refine_ls_wR_factor_gt 0.079
_refine_ls_wR_factor_ref 0.098
_reflns_number_gt 1621
_reflns_number_total 3293
_reflns_threshold_expression I>2\s(I)
_cod_data_source_file xu2254.cif
_cod_data_source_block I
_cod_depositor_comments
;
The following automatic conversions were performed:
'_symmetry_cell_setting' value 'Monoclinic' changed to 'monoclinic'
according to '/home/saulius/struct/CIF-dictionaries/cif_core.dic'
dictionary named 'cif_core.dic' version 2.4.1 from 2010-06-29.

Automatic conversion script
Id: cif_fix_enum 1527 2010-12-29 10:47:43Z saulius 

The following automatic conversions were performed:

'_symmetry_cell_setting' value 'Monoclinic' changed to 'monoclinic'
according to /home/saulius/struct/CIF-dictionaries/cif_core.dic
dictionary named 'cif_core.dic' version 2.4.1 from 2010-06-29.

Automatic conversion script
Id: cif_fix_values 1715 2011-07-08 13:25:40Z adriana 
;
_cod_original_sg_symbol_H-M 'P 21/n'
_cod_database_code 2214006
_cod_database_fobs_code 2214006

loop_
_symmetry_equiv_pos_as_xyz
'x, y, z'
'-x+1/2, y+1/2, -z+1/2'
'-x, -y, -z'
'x-1/2, -y-1/2, z-1/2'

loop_
_atom_site_type_symbol
_atom_site_label
_atom_site_fract_x
_atom_site_fract_y
_atom_site_fract_z
_atom_site_U_iso_or_equiv
_atom_site_adp_type
_atom_site_calc_flag
_atom_site_refinement_flags
_atom_site_occupancy
P P1 0.40018(14) 0.51414(7) 0.63461(3) 0.0457(2) Uani d . 1
O O1 0.6039(3) 0.58117(18) 0.65258(6) 0.0524(5) Uani d . 1
O O2 -0.1924(3) 0.77017(19) 0.59673(7) 0.0590(6) Uani d . 1
H H2B -0.2480 0.7239 0.6170 0.071 Uiso calc R 1
C C1 0.4511(5) 0.4185(3) 0.58228(9) 0.0427(7) Uani d . 1
C C2 0.2967(5) 0.3344(3) 0.56462(10) 0.0621(9) Uani d . 1
H H2A 0.1644 0.3223 0.5807 0.075 Uiso calc R 1
C C3 0.3346(6) 0.2672(3) 0.52318(11) 0.0724(11) Uani d . 1
H H3A 0.2274 0.2113 0.5112 0.087 Uiso calc R 1
C C4 0.5315(6) 0.2833(3) 0.49970(11) 0.0646(9) Uani d . 1
H H4A 0.5571 0.2378 0.4718 0.077 Uiso calc R 1
C C5 0.6881(5) 0.3646(3) 0.51669(11) 0.0644(9) Uani d . 1
H H5A 0.8218 0.3744 0.5008 0.077 Uiso calc R 1
C C6 0.6478(5) 0.4333(3) 0.55804(10) 0.0568(9) Uani d . 1
H H6A 0.7547 0.4901 0.5696 0.068 Uiso calc R 1
C C7 0.2825(5) 0.4049(3) 0.67727(9) 0.0443(7) Uani d . 1
C C8 0.4023(5) 0.2988(3) 0.69112(11) 0.0659(10) Uani d . 1
H H8A 0.5410 0.2837 0.6780 0.079 Uiso calc R 1
C C9 0.3183(7) 0.2141(4) 0.72434(12) 0.0816(11) Uani d . 1
H H9A 0.4011 0.1430 0.7336 0.098 Uiso calc R 1
C C10 0.1129(7) 0.2351(4) 0.74366(11) 0.0773(12) Uani d . 1
H H10A 0.0563 0.1782 0.7659 0.093 Uiso calc R 1
C C11 -0.0072(6) 0.3394(4) 0.73009(11) 0.0725(10) Uani d . 1
H H11A -0.1455 0.3540 0.7434 0.087 Uiso calc R 1
C C12 0.0741(5) 0.4246(3) 0.69656(10) 0.0585(9) Uani d . 1
H H12A -0.0110 0.4946 0.6871 0.070 Uiso calc R 1
C C13 0.1806(5) 0.6189(3) 0.61876(9) 0.0468(8) Uani d . 1
H H13A 0.0558 0.5841 0.6038 0.056 Uiso calc R 1
C C14 0.1824(5) 0.7429(3) 0.62682(10) 0.0469(8) Uani d . 1
H H14A 0.3121 0.7773 0.6399 0.056 Uiso calc R 1
C C15 -0.0060(5) 0.8346(3) 0.61683(10) 0.0452(7) Uani d . 1
C C16 0.0617(5) 0.9337(3) 0.57950(10) 0.0585(9) Uani d . 1
H H16A 0.1980 0.9755 0.5899 0.070 Uiso calc R 1
H H16B 0.0900 0.8909 0.5495 0.070 Uiso calc R 1
C C17 -0.1181(5) 1.0336(3) 0.57195(11) 0.0700(10) Uani d . 1
H H17A -0.0682 1.0962 0.5489 0.084 Uiso calc R 1
H H17B -0.2506 0.9928 0.5590 0.084 Uiso calc R 1
C C18 -0.1741(6) 1.1005(3) 0.61773(12) 0.0817(11) Uani d . 1
H H18A -0.2938 1.1609 0.6119 0.098 Uiso calc R 1
H H18B -0.0456 1.1480 0.6292 0.098 Uiso calc R 1
C C19 -0.2443(5) 1.0046(3) 0.65560(11) 0.0751(10) Uani d . 1
H H19A -0.3834 0.9649 0.6459 0.090 Uiso calc R 1
H H19B -0.2683 1.0491 0.6855 0.090 Uiso calc R 1
C C20 -0.0674(5) 0.9015(3) 0.66299(10) 0.0588(9) Uani d . 1
H H20A 0.0649 0.9403 0.6769 0.071 Uiso calc R 1
H H20B -0.1218 0.8385 0.6854 0.071 Uiso calc R 1

loop_
_atom_site_aniso_label
_atom_site_aniso_U_11
_atom_site_aniso_U_22
_atom_site_aniso_U_33
_atom_site_aniso_U_12
_atom_site_aniso_U_13
_atom_site_aniso_U_23
P1 0.0464(4) 0.0406(5) 0.0503(4) 0.0011(5) 0.0049(3) -0.0005(4)
O1 0.0434(12) 0.0539(13) 0.0599(12) -0.0062(11) -0.0018(10) -0.0015(11)
O2 0.0529(13) 0.0498(14) 0.0743(14) -0.0060(12) -0.0043(12) 0.0101(11)
C1 0.0474(17) 0.0373(16) 0.0435(17) -0.0005(16) 0.0052(14) 0.0026(14)
C2 0.063(2) 0.064(2) 0.060(2) -0.011(2) 0.0169(18) -0.0109(19)
C3 0.078(3) 0.070(3) 0.070(2) -0.017(2) 0.014(2) -0.020(2)
C4 0.082(3) 0.062(2) 0.0500(19) 0.010(2) 0.0108(19) -0.0059(18)
C5 0.058(2) 0.076(3) 0.060(2) 0.008(2) 0.0148(18) -0.001(2)
C6 0.0515(19) 0.061(2) 0.0583(19) -0.0027(18) 0.0055(16) -0.0047(18)
C7 0.0497(18) 0.0390(18) 0.0443(17) -0.0005(16) 0.0055(15) -0.0030(14)
C8 0.071(2) 0.063(2) 0.065(2) 0.015(2) 0.0119(18) 0.0115(19)
C9 0.106(3) 0.069(2) 0.070(2) 0.011(3) 0.010(2) 0.026(2)
C10 0.104(3) 0.076(3) 0.052(2) -0.024(3) 0.011(2) 0.014(2)
C11 0.069(2) 0.090(3) 0.059(2) -0.006(2) 0.0199(19) 0.004(2)
C12 0.058(2) 0.057(2) 0.0607(19) 0.0034(19) 0.0092(17) 0.0015(18)
C13 0.0467(19) 0.0422(18) 0.0516(18) -0.0031(16) 0.0022(15) 0.0002(15)
C14 0.0468(18) 0.0454(18) 0.0486(17) -0.0009(16) 0.0074(15) 0.0035(16)
C15 0.0461(18) 0.0363(17) 0.0531(18) 0.0013(16) 0.0029(15) 0.0011(15)
C16 0.067(2) 0.0463(19) 0.063(2) 0.0043(18) 0.0169(17) 0.0113(17)
C17 0.083(2) 0.056(2) 0.071(2) 0.012(2) 0.0157(19) 0.020(2)
C18 0.103(3) 0.046(2) 0.097(3) 0.020(2) 0.016(2) 0.008(2)
C19 0.092(3) 0.060(2) 0.074(2) 0.023(2) 0.024(2) 0.002(2)
C20 0.074(2) 0.051(2) 0.0520(18) 0.0087(19) 0.0087(17) 0.0001(17)

loop_
_atom_type_symbol
_atom_type_description
_atom_type_scat_dispersion_real
_atom_type_scat_dispersion_imag
_atom_type_scat_source
C C 0.0033 0.0016 'International Tables Vol C Tables 4.2.6.8 and 6.1.1.4'
H H 0.0000 0.0000 'International Tables Vol C Tables 4.2.6.8 and 6.1.1.4'
O O 0.0106 0.0060 'International Tables Vol C Tables 4.2.6.8 and 6.1.1.4'
P P 0.1023 0.0942 'International Tables Vol C Tables 4.2.6.8 and 6.1.1.4'

loop_
_geom_angle_atom_site_label_1
_geom_angle_atom_site_label_2
_geom_angle_atom_site_label_3
_geom_angle
O1 P1 C13 113.65(13)
O1 P1 C1 112.72(12)
C13 P1 C1 105.86(13)
O1 P1 C7 113.62(12)
C13 P1 C7 105.04(14)
C1 P1 C7 105.15(12)
C15 O2 H2B 109.5
C2 C1 C6 118.4(3)
C2 C1 P1 121.9(2)
C6 C1 P1 119.6(2)
C1 C2 C3 120.9(3)
C1 C2 H2A 119.6
C3 C2 H2A 119.6
C4 C3 C2 119.7(3)
C4 C3 H3A 120.1
C2 C3 H3A 120.1
C5 C4 C3 120.7(3)
C5 C4 H4A 119.7
C3 C4 H4A 119.7
C4 C5 C6 119.4(3)
C4 C5 H5A 120.3
C6 C5 H5A 120.3
C1 C6 C5 120.9(3)
C1 C6 H6A 119.5
C5 C6 H6A 119.5
C8 C7 C12 118.8(3)
C8 C7 P1 119.2(2)
C12 C7 P1 122.0(2)
C7 C8 C9 120.7(3)
C7 C8 H8A 119.7
C9 C8 H8A 119.7
C10 C9 C8 120.1(4)
C10 C9 H9A 119.9
C8 C9 H9A 119.9
C11 C10 C9 119.7(3)
C11 C10 H10A 120.2
C9 C10 H10A 120.2
C10 C11 C12 120.9(3)
C10 C11 H11A 119.6
C12 C11 H11A 119.6
C7 C12 C11 119.8(3)
C7 C12 H12A 120.1
C11 C12 H12A 120.1
C14 C13 P1 124.2(3)
C14 C13 H13A 117.9
P1 C13 H13A 117.9
C13 C14 C15 126.1(3)
C13 C14 H14A 116.9
C15 C14 H14A 116.9
O2 C15 C14 111.1(2)
O2 C15 C20 110.9(2)
C14 C15 C20 109.0(2)
O2 C15 C16 105.4(2)
C14 C15 C16 110.5(2)
C20 C15 C16 109.9(2)
C17 C16 C15 111.4(2)
C17 C16 H16A 109.3
C15 C16 H16A 109.3
C17 C16 H16B 109.3
C15 C16 H16B 109.3
H16A C16 H16B 108.0
C18 C17 C16 111.6(3)
C18 C17 H17A 109.3
C16 C17 H17A 109.3
C18 C17 H17B 109.3
C16 C17 H17B 109.3
H17A C17 H17B 108.0
C17 C18 C19 110.9(3)
C17 C18 H18A 109.5
C19 C18 H18A 109.5
C17 C18 H18B 109.5
C19 C18 H18B 109.5
H18A C18 H18B 108.0
C18 C19 C20 111.0(2)
C18 C19 H19A 109.4
C20 C19 H19A 109.4
C18 C19 H19B 109.4
C20 C19 H19B 109.4
H19A C19 H19B 108.0
C15 C20 C19 112.7(2)
C15 C20 H20A 109.0
C19 C20 H20A 109.0
C15 C20 H20B 109.0
C19 C20 H20B 109.0
H20A C20 H20B 107.8

loop_
_geom_bond_atom_site_label_1
_geom_bond_atom_site_label_2
_geom_bond_distance
P1 O1 1.4933(18)
P1 C1 1.805(3)
P1 C7 1.806(3)
P1 C13 1.768(3)
O2 C15 1.418(3)
O2 H2B 0.8200
C1 C2 1.367(4)
C1 C6 1.382(3)
C2 C3 1.379(4)
C2 H2A 0.9300
C3 C4 1.374(4)
C3 H3A 0.9300
C4 C5 1.350(4)
C4 H4A 0.9300
C5 C6 1.388(4)
C5 H5A 0.9300
C6 H6A 0.9300
C7 C8 1.376(4)
C7 C12 1.388(4)
C8 C9 1.386(4)
C8 H8A 0.9300
C9 C10 1.374(4)
C9 H9A 0.9300
C10 C11 1.360(4)
C10 H10A 0.9300
C11 C12 1.388(4)
C11 H11A 0.9300
C12 H12A 0.9300
C13 C14 1.315(3)
C13 H13A 0.9300
C14 C15 1.508(4)
C14 H14A 0.9300
C15 C20 1.521(4)
C15 C16 1.532(3)
C16 C17 1.516(4)
C16 H16A 0.9700
C16 H16B 0.9700
C17 C18 1.504(4)
C17 H17A 0.9700
C17 H17B 0.9700
C18 C19 1.524(4)
C18 H18A 0.9700
C18 H18B 0.9700
C19 C20 1.527(4)
C19 H19A 0.9700
C19 H19B 0.9700
C20 H20A 0.9700
C20 H20B 0.9700

loop_
_geom_hbond_atom_site_label_D
_geom_hbond_atom_site_label_H
_geom_hbond_atom_site_label_A
_geom_hbond_site_symmetry_A
_geom_hbond_distance_DH
_geom_hbond_distance_HA
_geom_hbond_distance_DA
_geom_hbond_angle_DHA
O2 H2B O1 1_455 0.82 2.01 2.813(3) 166

loop_
_cod_related_entry_id
_cod_related_entry_database
_cod_related_entry_code
1 ChemSpider 30655256
